data_7011563
loop_
_publ_author_name
'Lazzaro, Antonio'
'Vertuani, Gianni'
'Bergamini, Paola'
'Mantovani, Nicoletta'
'Marchi, Andrea'
'Marvelli, Lorenza'
'Rossi, Roberto'
'Bertolasi, Valerio'
'Ferretti, Valeria'

_publ_section_title
;
 Synthesis, characterization, properties and structures of
 rhenium-(ii), -(iii), and -(v) complexes containing amino acids
 conjugated with a 2-aminothiazole ligand
;
_journal_issue 14
_journal_name_full 'Journal of the Chemical Society, Dalton Transactions'
_journal_page_first 2843
_journal_paper_doi 10.1039/b201609p
_journal_year 2002
_chemical_formula_moiety 'C47 H37 Cl N2 O2 P2 Re S'
_chemical_formula_sum 'C47 H37 Cl N2 O2 P2 Re S'
_chemical_formula_weight 977.44
_chemical_name_systematic
; 
? 
;
_space_group_IT_number 2
_symmetry_cell_setting triclinic
_symmetry_space_group_name_Hall '-P 1'
_symmetry_space_group_name_H-M 'P -1'
_atom_sites_solution_hydrogens geom
_atom_sites_solution_primary direct
_atom_sites_solution_secondary difmap
_audit_creation_method SHELXL-97
_cell_angle_alpha 76.5863(8)
_cell_angle_beta 89.1218(10)
_cell_angle_gamma 68.3395(9)
_cell_formula_units_Z 2
_cell_length_a 9.7671(1)
_cell_length_b 11.7999(2)
_cell_length_c 19.8616(3)
_cell_measurement_reflns_used 24506
_cell_measurement_temperature 293(2)
_cell_measurement_theta_max 30.03
_cell_measurement_theta_min 1.0
_cell_volume 2063.13(5)
_computing_cell_refinement 'DENZO-SMN (Otwinowski, Minor, 1996)'
_computing_data_collection 'Kappa-CCD software (Nonius, 1999)'
_computing_data_reduction 'DENZO-SMN (Otwinowski, Minor, 1996)'
_computing_molecular_graphics 'ORTEP (Johnson, 1976)'
_computing_publication_material
;
SHELXL-97 (Sheldrick, 1997)
;
_computing_structure_refinement 'SHELXL-97 (Sheldrick, 1997)'
_computing_structure_solution 'SHELXS-97 (Sheldrick, 1990)'
_diffrn_ambient_temperature 293(2)
_diffrn_measured_fraction_theta_full 0.980
_diffrn_measured_fraction_theta_max 0.980
_diffrn_measurement_device_type 'Nonius Kappa-CCD'
_diffrn_measurement_method 'phi scan plus omega scan'
_diffrn_radiation_monochromator graphite
_diffrn_radiation_source 'fine-focus sealed tube'
_diffrn_radiation_type MoK\a
_diffrn_radiation_wavelength 0.71070
_diffrn_reflns_av_R_equivalents 0.0450
_diffrn_reflns_av_sigmaI/netI 0.0327
_diffrn_reflns_limit_h_max 13
_diffrn_reflns_limit_h_min 0
_diffrn_reflns_limit_k_max 16
_diffrn_reflns_limit_k_min -14
_diffrn_reflns_limit_l_max 27
_diffrn_reflns_limit_l_min -27
_diffrn_reflns_number 24506
_diffrn_reflns_theta_full 30.03
_diffrn_reflns_theta_max 30.03
_diffrn_reflns_theta_min 1.95
_diffrn_standards_decay_% 0
_exptl_absorpt_coefficient_mu 3.179
_exptl_absorpt_correction_T_max 0.75
_exptl_absorpt_correction_T_min 0.64
_exptl_absorpt_correction_type empirical
_exptl_absorpt_process_details
;
SORTAV (R.H. Blessing, Acta Crystallogr., 1995, A51, 33.
;
_exptl_crystal_colour red
_exptl_crystal_density_diffrn 1.573
_exptl_crystal_density_method 'not measured'
_exptl_crystal_description prism
_exptl_crystal_F_000 974
_exptl_crystal_size_max 0.26
_exptl_crystal_size_mid 0.23
_exptl_crystal_size_min 0.10
_refine_diff_density_max 0.968
_refine_diff_density_min -1.770
_refine_diff_density_rms 0.107
_refine_ls_extinction_method none
_refine_ls_goodness_of_fit_ref 1.091
_refine_ls_hydrogen_treatment noref
_refine_ls_matrix_type full
_refine_ls_number_parameters 505
_refine_ls_number_reflns 11830
_refine_ls_number_restraints 0
_refine_ls_restrained_S_all 1.091
_refine_ls_R_factor_all 0.0351
_refine_ls_R_factor_gt 0.0303
_refine_ls_shift/su_max 0.002
_refine_ls_shift/su_mean 0.000
_refine_ls_structure_factor_coef Fsqd
_refine_ls_weighting_details 'calc w=1/[\s^2^(Fo^2^)+(0.0297P)^2^+2.4383P] where P=(Fo^2^+2Fc^2^)/3'
_refine_ls_weighting_scheme calc
_refine_ls_wR_factor_gt 0.0701
_refine_ls_wR_factor_ref 0.0734
_reflns_number_gt 10995
_reflns_number_total 11830
_reflns_threshold_expression I>2sigma(I)
_cod_data_source_file b201609p.txt
_cod_data_source_block (9)
_cod_depositor_comments
;
The following automatic conversions were performed:
'_symmetry_cell_setting' value 'Triclinic' changed to 'triclinic'
according to '/home/saulius/struct/CIF-dictionaries/cif_core.dic'
dictionary named 'cif_core.dic' version 2.4.1 from 2010-06-29.

Automatic conversion script
Id: cif_fix_enum 1527 2010-12-29 10:47:43Z saulius 
;
_cod_original_cell_volume 2063.17(5)
_cod_database_code 7011563

loop_
_symmetry_equiv_pos_as_xyz
'x, y, z'
'-x, -y, -z'

loop_
_atom_site_label
_atom_site_type_symbol
_atom_site_fract_x
_atom_site_fract_y
_atom_site_fract_z
_atom_site_U_iso_or_equiv
_atom_site_adp_type
_atom_site_occupancy
_atom_site_symmetry_multiplicity
_atom_site_calc_flag
_atom_site_refinement_flags
_atom_site_disorder_assembly
_atom_site_disorder_group
Re1 Re 0.146512(10) 0.015378(9) 0.215556(5) 0.02321(4) Uani 1 1 d . . .
P1 P 0.09811(8) 0.20305(7) 0.11794(4) 0.02708(13) Uani 1 1 d . . .
P2 P 0.19737(8) -0.16628(7) 0.31616(4) 0.02751(13) Uani 1 1 d . . .
Cl1 Cl 0.40505(8) -0.02873(8) 0.20988(5) 0.04089(17) Uani 1 1 d . . .
S1 S -0.32828(9) 0.17882(10) 0.27864(5) 0.0483(2) Uani 1 1 d . . .
O1 O 0.1149(3) -0.1467(3) 0.12355(14) 0.0569(7) Uani 1 1 d . . .
O2 O 0.1561(2) 0.1267(2) 0.28463(11) 0.0311(4) Uani 1 1 d . . .
N1 N -0.0848(3) 0.2012(2) 0.31645(14) 0.0350(5) Uani 1 1 d . . .
N2 N -0.0779(2) 0.0763(2) 0.23229(12) 0.0283(5) Uani 1 1 d . . .
C1 C 0.1300(3) -0.0831(3) 0.15793(15) 0.0344(6) Uani 1 1 d . . .
C2 C 0.0562(3) 0.1881(3) 0.31811(14) 0.0290(5) Uani 1 1 d . . .
C3 C -0.1406(3) 0.1495(3) 0.27594(15) 0.0311(6) Uani 1 1 d . . .
C4 C -0.3187(4) 0.0921(4) 0.2191(2) 0.0482(8) Uani 1 1 d . . .
H4 H -0.3984 0.0793 0.2019 0.058 Uiso 1 1 calc R . .
C5 C -0.1809(3) 0.0456(3) 0.20093(18) 0.0389(7) Uani 1 1 d . . .
H5 H -0.1553 -0.0043 0.1692 0.047 Uiso 1 1 calc R . .
C6 C 0.1037(4) 0.2501(3) 0.36559(16) 0.0361(6) Uani 1 1 d . . .
C7 C 0.2463(4) 0.2476(4) 0.3660(2) 0.0531(9) Uani 1 1 d . . .
H7 H 0.3116 0.2083 0.3364 0.064 Uiso 1 1 calc R . .
C8 C 0.2923(6) 0.3037(5) 0.4108(3) 0.0702(13) Uani 1 1 d . . .
H8 H 0.3876 0.3035 0.4101 0.084 Uiso 1 1 calc R . .
C9 C 0.1992(6) 0.3589(5) 0.4556(3) 0.0764(15) Uani 1 1 d . . .
H9 H 0.2312 0.3956 0.4856 0.092 Uiso 1 1 calc R . .
C10 C 0.0588(6) 0.3604(5) 0.4567(3) 0.0748(14) Uani 1 1 d . . .
H10 H -0.0041 0.3966 0.4880 0.090 Uiso 1 1 calc R . .
C11 C 0.0095(5) 0.3079(4) 0.4110(2) 0.0541(10) Uani 1 1 d . . .
H11 H -0.0873 0.3116 0.4109 0.065 Uiso 1 1 calc R . .
C12 C 0.1281(3) 0.3367(3) 0.13752(15) 0.0326(6) Uani 1 1 d . . .
C13 C 0.2519(4) 0.3128(3) 0.18029(19) 0.0408(7) Uani 1 1 d . . .
H13 H 0.3120 0.2304 0.2016 0.049 Uiso 1 1 calc R . .
C14 C 0.2859(4) 0.4116(4) 0.1912(2) 0.0508(9) Uani 1 1 d . . .
H14 H 0.3696 0.3948 0.2195 0.061 Uiso 1 1 calc R . .
C15 C 0.1982(5) 0.5335(4) 0.1609(2) 0.0555(10) Uani 1 1 d . . .
H15 H 0.2221 0.5990 0.1685 0.067 Uiso 1 1 calc R . .
C16 C 0.0742(5) 0.5587(3) 0.1191(2) 0.0567(10) Uani 1 1 d . . .
H16 H 0.0137 0.6416 0.0989 0.068 Uiso 1 1 calc R . .
C17 C 0.0391(4) 0.4609(3) 0.1069(2) 0.0468(8) Uani 1 1 d . . .
H17 H -0.0442 0.4786 0.0782 0.056 Uiso 1 1 calc R . .
C18 C 0.2043(3) 0.1810(3) 0.04210(15) 0.0352(6) Uani 1 1 d . . .
C19 C 0.2327(5) 0.0746(4) 0.0175(2) 0.0566(10) Uani 1 1 d . . .
H19 H 0.2014 0.0117 0.0410 0.068 Uiso 1 1 calc R . .
C20 C 0.3075(6) 0.0607(5) -0.0422(2) 0.0701(13) Uani 1 1 d . . .
H20 H 0.3257 -0.0111 -0.0582 0.084 Uiso 1 1 calc R . .
C21 C 0.3544(5) 0.1523(5) -0.0771(2) 0.0688(13) Uani 1 1 d . . .
H21 H 0.4028 0.1435 -0.1174 0.083 Uiso 1 1 calc R . .
C22 C 0.3300(5) 0.2568(5) -0.0527(2) 0.0665(12) Uani 1 1 d . . .
H22 H 0.3642 0.3180 -0.0759 0.080 Uiso 1 1 calc R . .
C23 C 0.2548(4) 0.2723(4) 0.00632(19) 0.0498(8) Uani 1 1 d . . .
H23 H 0.2380 0.3443 0.0221 0.060 Uiso 1 1 calc R . .
C24 C -0.0955(3) 0.2665(3) 0.08453(15) 0.0322(6) Uani 1 1 d . . .
C25 C -0.2038(4) 0.3388(3) 0.12030(18) 0.0400(7) Uani 1 1 d . . .
H25 H -0.1763 0.3612 0.1583 0.048 Uiso 1 1 calc R . .
C26 C -0.3518(4) 0.3773(4) 0.0998(2) 0.0515(9) Uani 1 1 d . . .
H26 H -0.4233 0.4267 0.1235 0.062 Uiso 1 1 calc R . .
C27 C -0.3935(4) 0.3426(4) 0.0441(2) 0.0604(11) Uani 1 1 d . . .
H27 H -0.4932 0.3684 0.0305 0.073 Uiso 1 1 calc R . .
C28 C -0.2888(5) 0.2704(4) 0.0088(2) 0.0567(10) Uani 1 1 d . . .
H28 H -0.3176 0.2469 -0.0286 0.068 Uiso 1 1 calc R . .
C29 C -0.1392(4) 0.2321(4) 0.02858(18) 0.0439(7) Uani 1 1 d . . .
H29 H -0.0685 0.1833 0.0044 0.053 Uiso 1 1 calc R . .
C30 C 0.2386(3) -0.1354(3) 0.39793(15) 0.0340(6) Uani 1 1 d . . .
C31 C 0.1649(5) -0.1478(4) 0.45700(19) 0.0549(10) Uani 1 1 d . . .
H31 H 0.0863 -0.1745 0.4576 0.066 Uiso 1 1 calc R . .
C32 C 0.2077(5) -0.1203(5) 0.5162(2) 0.0664(12) Uani 1 1 d . . .
H32 H 0.1560 -0.1274 0.5557 0.080 Uiso 1 1 calc R . .
C33 C 0.3231(6) -0.0835(5) 0.5167(2) 0.0669(12) Uani 1 1 d . . .
H33 H 0.3510 -0.0656 0.5563 0.080 Uiso 1 1 calc R . .
C34 C 0.3988(6) -0.0729(6) 0.4584(2) 0.0728(14) Uani 1 1 d . . .
H34 H 0.4796 -0.0494 0.4590 0.087 Uiso 1 1 calc R . .
C35 C 0.3567(4) -0.0965(4) 0.3989(2) 0.0550(10) Uani 1 1 d . . .
H35 H 0.4072 -0.0865 0.3592 0.066 Uiso 1 1 calc R . .
C36 C 0.0449(4) -0.2208(3) 0.32866(17) 0.0372(6) Uani 1 1 d . . .
C37 C -0.0861(4) -0.1519(4) 0.3530(2) 0.0466(8) Uani 1 1 d . . .
H37 H -0.0922 -0.0819 0.3686 0.056 Uiso 1 1 calc R . .
C38 C -0.2079(5) -0.1855(5) 0.3544(3) 0.0651(12) Uani 1 1 d . . .
H38 H -0.2949 -0.1380 0.3707 0.078 Uiso 1 1 calc R . .
C39 C -0.2007(6) -0.2880(6) 0.3321(3) 0.0809(16) Uani 1 1 d . . .
H39 H -0.2826 -0.3104 0.3329 0.097 Uiso 1 1 calc R . .
C40 C -0.0720(7) -0.3583(6) 0.3083(3) 0.0893(18) Uani 1 1 d . . .
H40 H -0.0672 -0.4287 0.2934 0.107 Uiso 1 1 calc R . .
C41 C 0.0516(5) -0.3256(4) 0.3063(3) 0.0620(11) Uani 1 1 d . . .
H41 H 0.1381 -0.3738 0.2900 0.074 Uiso 1 1 calc R . .
C42 C 0.3589(3) -0.3079(3) 0.31499(19) 0.0403(7) Uani 1 1 d . . .
C43 C 0.4252(4) -0.3261(3) 0.2544(2) 0.0498(9) Uani 1 1 d . . .
H43 H 0.3860 -0.2668 0.2127 0.060 Uiso 1 1 calc R . .
C44 C 0.5506(5) -0.4331(4) 0.2556(3) 0.0714(14) Uani 1 1 d . . .
H44 H 0.5949 -0.4447 0.2146 0.086 Uiso 1 1 calc R . .
C45 C 0.6090(5) -0.5210(4) 0.3162(3) 0.0776(16) Uani 1 1 d . . .
H45 H 0.6929 -0.5920 0.3165 0.093 Uiso 1 1 calc R . .
C46 C 0.5446(6) -0.5051(4) 0.3763(3) 0.0814(16) Uani 1 1 d . . .
H46 H 0.5842 -0.5653 0.4176 0.098 Uiso 1 1 calc R . .
C47 C 0.4190(5) -0.3982(4) 0.3760(3) 0.0641(11) Uani 1 1 d . . .
H47 H 0.3753 -0.3878 0.4172 0.077 Uiso 1 1 calc R . .

loop_
_atom_site_aniso_label
_atom_site_aniso_U_11
_atom_site_aniso_U_22
_atom_site_aniso_U_33
_atom_site_aniso_U_23
_atom_site_aniso_U_13
_atom_site_aniso_U_12
Re1 0.02345(5) 0.02356(6) 0.02638(5) -0.01098(4) 0.00376(3) -0.01024(4)
P1 0.0302(3) 0.0261(3) 0.0273(3) -0.0089(3) 0.0042(2) -0.0119(3)
P2 0.0276(3) 0.0250(3) 0.0303(3) -0.0075(3) 0.0013(2) -0.0099(3)
Cl1 0.0300(3) 0.0430(4) 0.0559(5) -0.0211(4) 0.0128(3) -0.0157(3)
S1 0.0235(3) 0.0594(5) 0.0631(5) -0.0213(4) 0.0093(3) -0.0132(3)
O1 0.082(2) 0.0509(15) 0.0549(15) -0.0318(13) 0.0033(14) -0.0330(14)
O2 0.0293(9) 0.0372(11) 0.0357(10) -0.0216(9) 0.0069(8) -0.0151(8)
N1 0.0294(12) 0.0379(13) 0.0403(13) -0.0204(11) 0.0067(10) -0.0091(10)
N2 0.0238(10) 0.0298(12) 0.0330(11) -0.0087(9) 0.0023(8) -0.0113(9)
C1 0.0387(15) 0.0327(15) 0.0322(14) -0.0092(12) 0.0032(11) -0.0133(12)
C2 0.0317(13) 0.0274(13) 0.0303(13) -0.0113(10) 0.0033(10) -0.0111(11)
C3 0.0222(12) 0.0335(14) 0.0383(14) -0.0100(12) 0.0050(10) -0.0108(11)
C4 0.0289(15) 0.056(2) 0.066(2) -0.0147(18) -0.0026(14) -0.0227(15)
C5 0.0339(15) 0.0430(17) 0.0479(17) -0.0166(14) -0.0017(12) -0.0201(13)
C6 0.0438(16) 0.0326(15) 0.0366(15) -0.0162(12) 0.0022(12) -0.0153(13)
C7 0.050(2) 0.063(2) 0.061(2) -0.035(2) 0.0029(17) -0.0256(18)
C8 0.069(3) 0.084(3) 0.082(3) -0.041(3) -0.005(2) -0.042(3)
C9 0.104(4) 0.077(3) 0.076(3) -0.048(3) -0.002(3) -0.048(3)
C10 0.097(4) 0.076(3) 0.075(3) -0.058(3) 0.022(3) -0.037(3)
C11 0.063(2) 0.055(2) 0.061(2) -0.0394(19) 0.0178(18) -0.0254(19)
C12 0.0386(15) 0.0290(14) 0.0352(14) -0.0106(11) 0.0068(11) -0.0168(12)
C13 0.0405(16) 0.0344(16) 0.0515(18) -0.0122(14) -0.0001(14) -0.0173(13)
C14 0.052(2) 0.046(2) 0.065(2) -0.0182(18) -0.0025(17) -0.0273(17)
C15 0.072(3) 0.0407(19) 0.069(3) -0.0205(18) 0.008(2) -0.0345(19)
C16 0.068(3) 0.0272(16) 0.073(3) -0.0069(17) -0.003(2) -0.0192(16)
C17 0.053(2) 0.0299(16) 0.055(2) -0.0033(14) -0.0060(16) -0.0165(14)
C18 0.0339(14) 0.0417(16) 0.0285(13) -0.0101(12) 0.0069(11) -0.0119(12)
C19 0.077(3) 0.051(2) 0.047(2) -0.0216(17) 0.0258(19) -0.025(2)
C20 0.090(3) 0.068(3) 0.054(2) -0.031(2) 0.030(2) -0.022(3)
C21 0.066(3) 0.089(3) 0.046(2) -0.023(2) 0.0266(19) -0.022(2)
C22 0.073(3) 0.083(3) 0.052(2) -0.015(2) 0.031(2) -0.040(3)
C23 0.057(2) 0.057(2) 0.0426(18) -0.0145(16) 0.0178(16) -0.0296(18)
C24 0.0338(14) 0.0306(14) 0.0311(13) -0.0050(11) 0.0006(11) -0.0122(11)
C25 0.0395(16) 0.0366(16) 0.0418(16) -0.0108(13) 0.0023(13) -0.0111(13)
C26 0.0376(18) 0.047(2) 0.061(2) -0.0137(17) 0.0031(15) -0.0057(15)
C27 0.0409(19) 0.060(2) 0.074(3) -0.006(2) -0.0158(18) -0.0163(18)
C28 0.052(2) 0.068(3) 0.053(2) -0.0179(19) -0.0099(17) -0.0235(19)
C29 0.0435(17) 0.050(2) 0.0421(17) -0.0161(15) 0.0004(13) -0.0193(15)
C30 0.0367(15) 0.0357(15) 0.0303(13) -0.0074(11) -0.0017(11) -0.0149(12)
C31 0.061(2) 0.081(3) 0.0411(18) -0.0218(19) 0.0111(16) -0.044(2)
C32 0.077(3) 0.104(4) 0.0398(19) -0.029(2) 0.0176(19) -0.052(3)
C33 0.085(3) 0.097(4) 0.042(2) -0.026(2) 0.002(2) -0.055(3)
C34 0.082(3) 0.123(4) 0.048(2) -0.028(3) 0.005(2) -0.073(3)
C35 0.057(2) 0.085(3) 0.0414(18) -0.0191(19) 0.0062(16) -0.045(2)
C36 0.0420(16) 0.0358(16) 0.0387(15) -0.0040(12) -0.0002(12) -0.0229(13)
C37 0.0427(18) 0.0450(19) 0.057(2) -0.0083(16) 0.0091(15) -0.0246(15)
C38 0.050(2) 0.076(3) 0.076(3) -0.007(2) 0.010(2) -0.037(2)
C39 0.072(3) 0.100(4) 0.098(4) -0.020(3) 0.011(3) -0.066(3)
C40 0.101(4) 0.094(4) 0.118(5) -0.049(4) 0.019(4) -0.075(4)
C41 0.070(3) 0.059(3) 0.080(3) -0.032(2) 0.015(2) -0.042(2)
C42 0.0340(15) 0.0252(14) 0.061(2) -0.0135(14) -0.0013(13) -0.0084(12)
C43 0.0432(18) 0.0388(18) 0.070(2) -0.0298(17) 0.0034(16) -0.0081(15)
C44 0.051(2) 0.056(3) 0.110(4) -0.053(3) 0.007(2) -0.003(2)
C45 0.048(2) 0.039(2) 0.140(5) -0.044(3) -0.012(3) 0.0036(18)
C46 0.069(3) 0.036(2) 0.111(4) 0.000(2) -0.026(3) 0.002(2)
C47 0.059(2) 0.040(2) 0.073(3) -0.0011(19) -0.008(2) -0.0024(18)

loop_
_atom_type_symbol
_atom_type_description
_atom_type_scat_dispersion_real
_atom_type_scat_dispersion_imag
_atom_type_scat_source
Re Re -1.0185 7.2310 'International Tables Vol C Tables 4.2.6.8 and 6.1.1.4'
P P 0.1023 0.0942 'International Tables Vol C Tables 4.2.6.8 and 6.1.1.4'
Cl Cl 0.1484 0.1585 'International Tables Vol C Tables 4.2.6.8 and 6.1.1.4'
S S 0.1246 0.1234 'International Tables Vol C Tables 4.2.6.8 and 6.1.1.4'
O O 0.0106 0.0060 'International Tables Vol C Tables 4.2.6.8 and 6.1.1.4'
N N 0.0061 0.0033 'International Tables Vol C Tables 4.2.6.8 and 6.1.1.4'
C C 0.0033 0.0016 'International Tables Vol C Tables 4.2.6.8 and 6.1.1.4'
H H 0.0000 0.0000 'International Tables Vol C Tables 4.2.6.8 and 6.1.1.4'

loop_
_geom_angle_atom_site_label_1
_geom_angle_atom_site_label_2
_geom_angle_atom_site_label_3
_geom_angle
_geom_angle_site_symmetry_1
_geom_angle_site_symmetry_3
_geom_angle_publ_flag
C1 Re1 N2 93.08(12) . . ?
C1 Re1 O2 176.96(11) . . ?
N2 Re1 O2 84.31(8) . . ?
C1 Re1 Cl1 97.78(10) . . ?
N2 Re1 Cl1 169.13(7) . . ?
O2 Re1 Cl1 84.84(6) . . ?
C1 Re1 P2 89.30(10) . . ?
N2 Re1 P2 89.96(7) . . ?
O2 Re1 P2 89.13(6) . . ?
Cl1 Re1 P2 90.56(3) . . ?
C1 Re1 P1 93.24(10) . . ?
N2 Re1 P1 90.25(7) . . ?
O2 Re1 P1 88.34(6) . . ?
Cl1 Re1 P1 88.75(3) . . ?
P2 Re1 P1 177.43(2) . . ?
C24 P1 C18 105.20(14) . . ?
C24 P1 C12 104.54(14) . . ?
C18 P1 C12 101.93(14) . . ?
C24 P1 Re1 109.94(10) . . ?
C18 P1 Re1 117.15(11) . . ?
C12 P1 Re1 116.74(10) . . ?
C36 P2 C30 107.23(15) . . ?
C36 P2 C42 104.30(15) . . ?
C30 P2 C42 101.02(15) . . ?
C36 P2 Re1 112.65(10) . . ?
C30 P2 Re1 113.50(10) . . ?
C42 P2 Re1 116.96(12) . . ?
C4 S1 C3 90.76(15) . . ?
C2 O2 Re1 130.10(18) . . ?
C2 N1 C3 122.3(2) . . ?
C3 N2 C5 111.4(2) . . ?
C3 N2 Re1 123.95(18) . . ?
C5 N2 Re1 124.7(2) . . ?
O1 C1 Re1 176.8(3) . . ?
O2 C2 N1 127.2(3) . . ?
O2 C2 C6 116.0(2) . . ?
N1 C2 C6 116.8(2) . . ?
N1 C3 N2 132.0(2) . . ?
N1 C3 S1 116.4(2) . . ?
N2 C3 S1 111.6(2) . . ?
C5 C4 S1 110.5(2) . . ?
C5 C4 H4 124.8 . . ?
S1 C4 H4 124.8 . . ?
C4 C5 N2 115.8(3) . . ?
C4 C5 H5 122.1 . . ?
N2 C5 H5 122.1 . . ?
C7 C6 C11 118.7(3) . . ?
C7 C6 C2 119.6(3) . . ?
C11 C6 C2 121.7(3) . . ?
C6 C7 C8 120.1(4) . . ?
C6 C7 H7 120.0 . . ?
C8 C7 H7 120.0 . . ?
C9 C8 C7 120.6(4) . . ?
C9 C8 H8 119.7 . . ?
C7 C8 H8 119.7 . . ?
C8 C9 C10 120.1(4) . . ?
C8 C9 H9 120.0 . . ?
C10 C9 H9 120.0 . . ?
C9 C10 C11 120.1(4) . . ?
C9 C10 H10 119.9 . . ?
C11 C10 H10 119.9 . . ?
C6 C11 C10 120.4(4) . . ?
C6 C11 H11 119.8 . . ?
C10 C11 H11 119.8 . . ?
C13 C12 C17 118.7(3) . . ?
C13 C12 P1 118.4(2) . . ?
C17 C12 P1 122.7(2) . . ?
C14 C13 C12 120.1(3) . . ?
C14 C13 H13 119.9 . . ?
C12 C13 H13 119.9 . . ?
C15 C14 C13 120.8(4) . . ?
C15 C14 H14 119.6 . . ?
C13 C14 H14 119.6 . . ?
C14 C15 C16 119.7(3) . . ?
C14 C15 H15 120.2 . . ?
C16 C15 H15 120.2 . . ?
C15 C16 C17 120.3(3) . . ?
C15 C16 H16 119.8 . . ?
C17 C16 H16 119.8 . . ?
C16 C17 C12 120.2(3) . . ?
C16 C17 H17 119.9 . . ?
C12 C17 H17 119.9 . . ?
C19 C18 C23 118.2(3) . . ?
C19 C18 P1 120.8(3) . . ?
C23 C18 P1 121.0(3) . . ?
C18 C19 C20 120.7(4) . . ?
C18 C19 H19 119.6 . . ?
C20 C19 H19 119.6 . . ?
C21 C20 C19 120.2(4) . . ?
C21 C20 H20 119.9 . . ?
C19 C20 H20 119.9 . . ?
C20 C21 C22 119.8(4) . . ?
C20 C21 H21 120.1 . . ?
C22 C21 H21 120.1 . . ?
C21 C22 C23 120.6(4) . . ?
C21 C22 H22 119.7 . . ?
C23 C22 H22 119.7 . . ?
C22 C23 C18 120.4(4) . . ?
C22 C23 H23 119.8 . . ?
C18 C23 H23 119.8 . . ?
C29 C24 C25 118.8(3) . . ?
C29 C24 P1 121.1(2) . . ?
C25 C24 P1 119.7(2) . . ?
C26 C25 C24 120.6(3) . . ?
C26 C25 H25 119.7 . . ?
C24 C25 H25 119.7 . . ?
C27 C26 C25 120.0(4) . . ?
C27 C26 H26 120.0 . . ?
C25 C26 H26 120.0 . . ?
C28 C27 C26 120.3(4) . . ?
C28 C27 H27 119.8 . . ?
C26 C27 H27 119.8 . . ?
C27 C28 C29 120.2(4) . . ?
C27 C28 H28 119.9 . . ?
C29 C28 H28 119.9 . . ?
C24 C29 C28 120.1(3) . . ?
C24 C29 H29 119.9 . . ?
C28 C29 H29 119.9 . . ?
C31 C30 C35 118.6(3) . . ?
C31 C30 P2 126.0(3) . . ?
C35 C30 P2 115.4(2) . . ?
C30 C31 C32 120.1(4) . . ?
C30 C31 H31 119.9 . . ?
C32 C31 H31 119.9 . . ?
C33 C32 C31 120.8(4) . . ?
C33 C32 H32 119.6 . . ?
C31 C32 H32 119.6 . . ?
C32 C33 C34 119.4(4) . . ?
C32 C33 H33 120.3 . . ?
C34 C33 H33 120.3 . . ?
C33 C34 C35 120.9(4) . . ?
C33 C34 H34 119.5 . . ?
C35 C34 H34 119.5 . . ?
C34 C35 C30 120.1(4) . . ?
C34 C35 H35 120.0 . . ?
C30 C35 H35 120.0 . . ?
C41 C36 C37 118.3(3) . . ?
C41 C36 P2 119.9(3) . . ?
C37 C36 P2 121.5(3) . . ?
C38 C37 C36 121.2(4) . . ?
C38 C37 H37 119.4 . . ?
C36 C37 H37 119.4 . . ?
C39 C38 C37 120.1(4) . . ?
C39 C38 H38 119.9 . . ?
C37 C38 H38 119.9 . . ?
C38 C39 C40 119.8(4) . . ?
C38 C39 H39 120.1 . . ?
C40 C39 H39 120.1 . . ?
C39 C40 C41 120.9(5) . . ?
C39 C40 H40 119.6 . . ?
C41 C40 H40 119.6 . . ?
C36 C41 C40 119.7(4) . . ?
C36 C41 H41 120.1 . . ?
C40 C41 H41 120.1 . . ?
C43 C42 C47 118.6(3) . . ?
C43 C42 P2 121.5(3) . . ?
C47 C42 P2 119.9(3) . . ?
C42 C43 C44 120.1(4) . . ?
C42 C43 H43 119.9 . . ?
C44 C43 H43 119.9 . . ?
C45 C44 C43 120.6(5) . . ?
C45 C44 H44 119.7 . . ?
C43 C44 H44 119.7 . . ?
C46 C45 C44 120.1(4) . . ?
C46 C45 H45 120.0 . . ?
C44 C45 H45 120.0 . . ?
C45 C46 C47 120.1(5) . . ?
C45 C46 H46 120.0 . . ?
C47 C46 H46 120.0 . . ?
C42 C47 C46 120.6(5) . . ?
C42 C47 H47 119.7 . . ?
C46 C47 H47 119.7 . . ?

loop_
_geom_bond_atom_site_label_1
_geom_bond_atom_site_label_2
_geom_bond_distance
_geom_bond_site_symmetry_2
_geom_bond_publ_flag
Re1 C1 1.857(3) . ?
Re1 N2 2.087(2) . ?
Re1 O2 2.1322(18) . ?
Re1 Cl1 2.3891(7) . ?
Re1 P2 2.4682(7) . ?
Re1 P1 2.4799(7) . ?
P1 C24 1.828(3) . ?
P1 C18 1.829(3) . ?
P1 C12 1.831(3) . ?
P2 C36 1.821(3) . ?
P2 C30 1.827(3) . ?
P2 C42 1.831(3) . ?
S1 C4 1.715(4) . ?
S1 C3 1.738(3) . ?
O1 C1 1.172(4) . ?
O2 C2 1.265(3) . ?
N1 C2 1.328(4) . ?
N1 C3 1.343(4) . ?
N2 C3 1.346(4) . ?
N2 C5 1.387(4) . ?
C2 C6 1.492(4) . ?
C4 C5 1.332(5) . ?
C4 H4 0.9300 . ?
C5 H5 0.9300 . ?
C6 C7 1.382(5) . ?
C6 C11 1.386(5) . ?
C7 C8 1.392(5) . ?
C7 H7 0.9300 . ?
C8 C9 1.360(7) . ?
C8 H8 0.9300 . ?
C9 C10 1.365(7) . ?
C9 H9 0.9300 . ?
C10 C11 1.390(5) . ?
C10 H10 0.9300 . ?
C11 H11 0.9300 . ?
C12 C13 1.390(4) . ?
C12 C17 1.391(4) . ?
C13 C14 1.387(5) . ?
C13 H13 0.9300 . ?
C14 C15 1.367(6) . ?
C14 H14 0.9300 . ?
C15 C16 1.377(6) . ?
C15 H15 0.9300 . ?
C16 C17 1.390(5) . ?
C16 H16 0.9300 . ?
C17 H17 0.9300 . ?
C18 C19 1.384(5) . ?
C18 C23 1.392(5) . ?
C19 C20 1.393(5) . ?
C19 H19 0.9300 . ?
C20 C21 1.366(7) . ?
C20 H20 0.9300 . ?
C21 C22 1.367(7) . ?
C21 H21 0.9300 . ?
C22 C23 1.386(5) . ?
C22 H22 0.9300 . ?
C23 H23 0.9300 . ?
C24 C29 1.391(4) . ?
C24 C25 1.394(4) . ?
C25 C26 1.381(5) . ?
C25 H25 0.9300 . ?
C26 C27 1.380(6) . ?
C26 H26 0.9300 . ?
C27 C28 1.369(6) . ?
C27 H27 0.9300 . ?
C28 C29 1.393(5) . ?
C28 H28 0.9300 . ?
C29 H29 0.9300 . ?
C30 C31 1.374(5) . ?
C30 C35 1.390(5) . ?
C31 C32 1.398(5) . ?
C31 H31 0.9300 . ?
C32 C33 1.350(6) . ?
C32 H32 0.9300 . ?
C33 C34 1.371(6) . ?
C33 H33 0.9300 . ?
C34 C35 1.377(5) . ?
C34 H34 0.9300 . ?
C35 H35 0.9300 . ?
C36 C41 1.387(5) . ?
C36 C37 1.389(5) . ?
C37 C38 1.384(5) . ?
C37 H37 0.9300 . ?
C38 C39 1.360(7) . ?
C38 H38 0.9300 . ?
C39 C40 1.373(8) . ?
C39 H39 0.9300 . ?
C40 C41 1.393(6) . ?
C40 H40 0.9300 . ?
C41 H41 0.9300 . ?
C42 C43 1.381(5) . ?
C42 C47 1.382(5) . ?
C43 C44 1.393(5) . ?
C43 H43 0.9300 . ?
C44 C45 1.363(8) . ?
C44 H44 0.9300 . ?
C45 C46 1.359(8) . ?
C45 H45 0.9300 . ?
C46 C47 1.396(6) . ?
C46 H46 0.9300 . ?
C47 H47 0.9300 . ?
